data_2101545
loop_
_publ_author_name
'Hsu, Rebekah M.'
'Maslen, Edward N.'
'Ishizawa, Nobuo'

_publ_contact_author
;
     Rebekah Hsu
     Crystallography Centre
     University of Western Australia
     Nedlands, WA 6907
     Australia
;
_publ_contact_author_email rh@crystal.uwa.edu.au
_publ_contact_author_fax 619_380_1118
_publ_contact_author_phone 619_380_2727
_publ_section_title
;
 A synchrotron X-ray study of the electron density in Y~2~BaCuO~5~
;
_journal_date_accepted 96-01-03
_journal_date_recd_electronic 95-07-17
_journal_issue 4
_journal_name_full 'Acta Crystallographica Section B'
_journal_page_first 569
_journal_page_last 575
_journal_paper_category FA
_journal_paper_doi 10.1107/S0108768196000250
_journal_volume 52
_journal_year 1996
_chemical_formula_analytical Y2BaCuO5
_chemical_formula_sum 'Ba Cu O5 Y2'
_chemical_formula_weight 458.68
_chemical_name_systematic
;
 diyttrium_barium_copper(II)_pentoxide
;
_space_group_IT_number 62
_symmetry_cell_setting orthorhombic
_symmetry_space_group_name_Hall '-P 2ac 2n'
_symmetry_space_group_name_H-M 'P n m a'
_audit_creation_method from_xtal_archive_file_using_CIFIO
_cell_angle_alpha 90.000(7)
_cell_angle_beta 90.000(5)
_cell_angle_gamma 90.000(7)
_cell_formula_units_Z 4
_cell_length_a 12.1793(7)
_cell_length_b 5.6591(5)
_cell_length_c 7.1323(4)
_cell_measurement_reflns_used 6
_cell_measurement_temperature 293
_cell_measurement_theta_max 52.668
_cell_measurement_theta_min 39.510
_cell_volume 491.59(6)
_computing_data_reduction xtal_DIFDAT_SORTRF_ABSORB_ADDREF
_computing_molecular_graphics xtal
_computing_publication_material xtal_BONDLA_CIFIO
_computing_structure_refinement xtal_CRYLSQ
_computing_structure_solution xtal
_diffrn_ambient_temperature 293
_diffrn_measurement_device Tsukuba
_diffrn_measurement_method \w/2\q
_diffrn_radiation_monochromator Si(111)
_diffrn_radiation_source synchrotron
_diffrn_radiation_type xray_wiggler
_diffrn_radiation_wavelength 0.90000(10)
_diffrn_reflns_av_R_equivalents .032
_diffrn_reflns_av_sigmaI/netI .014
_diffrn_reflns_limit_h_max 24
_diffrn_reflns_limit_h_min -24
_diffrn_reflns_limit_k_max 11
_diffrn_reflns_limit_k_min -11
_diffrn_reflns_limit_l_max 14
_diffrn_reflns_limit_l_min -14
_diffrn_reflns_number 16154
_diffrn_reflns_reduction_process equatorial_monochr_Lp
_diffrn_reflns_theta_max 64.95
_diffrn_reflns_theta_min 4.19
_diffrn_standards_decay_% 10
_diffrn_standards_interval_count 100
_diffrn_standards_number 6
_exptl_absorpt_coefficient_mu 28.893
_exptl_absorpt_correction_T_max 0.83
_exptl_absorpt_correction_T_min 0.55
_exptl_absorpt_correction_type analytical
_exptl_absorpt_process_details Alcock_analytical
_exptl_crystal_colour green
_exptl_crystal_density_diffrn 6.197
_exptl_crystal_description needle-like
_exptl_crystal_F_000 812
_exptl_crystal_size_max 0.0518(3)
_exptl_crystal_size_mid 0.0095(3)
_exptl_crystal_size_min 0.0034(3)
_refine_diff_density_max 1.504
_refine_diff_density_min -5.234
_refine_ls_abs_structure_details none
_refine_ls_abs_structure_Flack 0
_refine_ls_extinction_coef .00000
_refine_ls_extinction_method none
_refine_ls_goodness_of_fit_all 3.087
_refine_ls_goodness_of_fit_obs 3.092
_refine_ls_hydrogen_treatment noref
_refine_ls_matrix_type full
_refine_ls_number_constraints 0
_refine_ls_number_parameters 49
_refine_ls_number_reflns 2225
_refine_ls_number_restraints 0
_refine_ls_R_factor_all .02
_refine_ls_R_factor_obs .02
_refine_ls_shift/esd_max .00001
_refine_ls_structure_factor_coef F
_refine_ls_weighting_scheme sigma
_refine_ls_wR_factor_all .02
_refine_ls_wR_factor_obs .02
_reflns_number_observed 2225
_reflns_number_total 2415
_reflns_observed_criterion F>\s(F)
_cod_data_source_file as0699.cif
_cod_data_source_block Y2BaCuO5
_cod_original_sg_symbol_Hall -P_2ac_2n
_cod_original_sg_symbol_H-M Pnma
_cod_original_formula_sum 'Y2 Ba Cu O5'
_cod_database_code 2101545

loop_
_symmetry_equiv_pos_as_xyz
+x,+y,+z
1/2-x,-y,1/2+z
1/2+x,1/2-y,1/2-z
-x,1/2+y,-z
-x,-y,-z
1/2+x,+y,1/2-z
1/2-x,1/2+y,1/2+z
+x,1/2-y,+z

loop_
_atom_site_aniso_label
_atom_site_aniso_U_11
_atom_site_aniso_U_22
_atom_site_aniso_U_33
_atom_site_aniso_U_12
_atom_site_aniso_U_13
_atom_site_aniso_U_23
Y1 .00351(6) .00408(7) .00352(6) .00000 -.00007(5) .00000
Y2 .00339(6) .00393(7) .00365(6) .00000 -.00003(5) .00000
Ba .00599(4) .00638(5) .00816(5) .00000 -.00088(4) .00000
Cu .00438(9) .00397(9) .00442(9) .00000 .00112(7) .00000
O1 .0052(4) .0051(4) .0077(4) -.0006(3) .0007(3) .0007(3)
O2 .0078(4) .0064(4) .0075(4) .0025(3) .0023(3) .0023(3)
O3 .0053(5) .0101(7) .0047(5) .00000 .0001(4) .00000

loop_
_atom_site_label
_atom_site_fract_x
_atom_site_fract_y
_atom_site_fract_z
_atom_site_U_iso_or_equiv
_atom_site_thermal_displace_type
Y1 .573883(17) .75000 1.10416(3) .00371(7) Uani
Y2 .788235(17) .75000 .38365(3) .00366(7) Uani
Ba .904826(12) .75000 -.06980(2) .00684(5) Uani
Cu .65941(2) .75000 .71268(4) .00426(10) Uani
O1 .56746(10) .5072(2) .83449(18) .0060(4) Uani
O2 .77237(11) .5044(2) .64376(18) .0072(5) Uani
O3 .60044(14) .75000 .4199(2) .0067(6) Uani

loop_
_atom_type_symbol
_atom_type_scat_dispersion_real
_atom_type_scat_dispersion_imag
_atom_type_scat_source
Ba -.062988 3.45 Int._Tables_Vol_IV_Tables_2.2B_and_2.3.1
Cu .122986 1.943 Int._Tables_Vol_IV_Tables_2.2B_and_2.3.1
Y -1.346 .776001 Int._Tables_Vol_IV_Tables_2.2B_and_2.3.1
O .018005 .01001 Int._Tables_Vol_IV_Tables_2.2B_and_2.3.1

loop_
_geom_angle_atom_site_label_1
_geom_angle_atom_site_label_2
_geom_angle_atom_site_label_3
_geom_angle_site_symmetry_1
_geom_angle_site_symmetry_2
_geom_angle_site_symmetry_3
_geom_angle
Y2 Y1 Ba . 1_554 2_675 63.864(6)
Y2 Y1 Cu . 1_554 1_554 106.905(10)
Y2 Y1 O1 . 1_554 1_554 121.32(4)
Y2 Y1 O2 . 1_554 2_664 45.76(4)
Y2 Y1 O3 . 1_554 . 44.46(5)
Y2 Y1 Ba . 1_554 2_665 63.864(6)
Y2 Y1 O1 . 1_554 4_656 118.70(4)
Y2 Y1 O1 . 1_554 5_666 118.70(4)
Y2 Y1 O1 . 1_554 8_564 121.32(4)
Y2 Y1 O2 . 1_554 7_654 45.76(4)
Ba Y1 Cu 2_675 1_554 1_554 124.660(6)
Ba Y1 O1 2_675 1_554 1_554 164.83(4)
Ba Y1 O2 2_675 1_554 2_664 109.61(4)
Ba Y1 O3 2_675 1_554 . 50.435(6)
Ba Y1 Ba 2_675 1_554 2_665 100.823(9)
Ba Y1 O1 2_675 1_554 4_656 56.21(4)
Ba Y1 O1 2_675 1_554 5_666 114.88(4)
Ba Y1 O1 2_675 1_554 8_564 93.99(4)
Ba Y1 O2 2_675 1_554 7_654 53.33(4)
Cu Y1 O1 1_554 1_554 1_554 41.38(4)
Cu Y1 O2 1_554 1_554 2_664 80.57(4)
Cu Y1 O3 1_554 1_554 . 151.37(5)
Cu Y1 Ba 1_554 1_554 2_665 124.660(7)
Cu Y1 O1 1_554 1_554 4_656 116.14(4)
Cu Y1 O1 1_554 1_554 5_666 116.14(4)
Cu Y1 O1 1_554 1_554 8_564 41.38(4)
Cu Y1 O2 1_554 1_554 7_654 80.57(4)
O1 Y1 O2 1_554 1_554 2_664 76.76(5)
O1 Y1 O3 1_554 1_554 . 144.06(4)
O1 Y1 Ba 1_554 1_554 2_665 93.99(4)
O1 Y1 O1 1_554 1_554 4_656 119.90(5)
O1 Y1 O1 1_554 1_554 5_666 76.23(5)
O1 Y1 O1 1_554 1_554 8_564 71.04(5)
O1 Y1 O2 1_554 1_554 7_654 118.31(5)
O2 Y1 O3 2_664 1_554 . 76.74(5)
O2 Y1 Ba 2_664 1_554 2_665 53.33(4)
O2 Y1 O1 2_664 1_554 4_656 162.00(5)
O2 Y1 O1 2_664 1_554 5_666 100.60(5)
O2 Y1 O1 2_664 1_554 8_564 118.31(5)
O2 Y1 O2 2_664 1_554 7_654 74.49(5)
O3 Y1 Ba . 1_554 2_665 50.435(6)
O3 Y1 O1 . 1_554 4_656 85.29(5)
O3 Y1 O1 . 1_554 5_666 85.29(5)
O3 Y1 O1 . 1_554 8_564 144.06(4)
O3 Y1 O2 . 1_554 7_654 76.74(5)
Ba Y1 O1 2_665 1_554 4_656 114.88(4)
Ba Y1 O1 2_665 1_554 5_666 56.21(4)
Ba Y1 O1 2_665 1_554 8_564 164.83(4)
Ba Y1 O2 2_665 1_554 7_654 109.61(4)
O1 Y1 O1 4_656 1_554 5_666 78.66(5)
O1 Y1 O1 4_656 1_554 8_564 76.23(5)
O1 Y1 O2 4_656 1_554 7_654 100.60(5)
O1 Y1 O1 5_666 1_554 8_564 119.90(5)
O1 Y1 O2 5_666 1_554 7_654 162.00(5)
O1 Y1 O2 8_564 1_554 7_654 76.76(5)
Y1 Y2 Ba 1_554 . 2_675 63.170(6)
Y1 Y2 O2 1_554 . 2_664 46.37(4)
Y1 Y2 O3 1_554 . . 43.81(5)
Y1 Y2 Ba 1_554 . 2_665 63.170(7)
Y1 Y2 Cu 1_554 . . 93.600(11)
Y1 Y2 O1 1_554 . 2_664 120.86(4)
Y1 Y2 O2 1_554 . . 114.71(4)
Y1 Y2 Ba 1_554 . . 76.341(8)
Y1 Y2 O1 1_554 . 7_654 120.86(4)
Y1 Y2 O2 1_554 . 8_565 114.71(4)
Y1 Y2 O2 1_554 . 7_654 46.37(4)
Ba Y2 O2 2_675 . 2_664 109.53(4)
Ba Y2 O3 2_675 . . 50.015(5)
Ba Y2 Ba 2_675 . 2_665 99.992(9)
Ba Y2 Cu 2_675 . . 64.628(7)
Ba Y2 O1 2_675 . 2_664 168.85(3)
Ba Y2 O2 2_675 . . 109.45(4)
Ba Y2 Ba 2_675 . . 109.768(7)
Ba Y2 O1 2_675 . 7_654 90.88(4)
Ba Y2 O2 2_675 . 8_565 54.39(4)
Ba Y2 O2 2_675 . 7_654 52.95(4)
O2 Y2 O3 2_664 . . 76.71(5)
O2 Y2 Ba 2_664 . 2_665 52.95(4)
O2 Y2 Cu 2_664 . . 115.46(4)
O2 Y2 O1 2_664 . 2_664 75.09(5)
O2 Y2 O2 2_664 . . 100.85(5)
O2 Y2 Ba 2_664 . . 57.37(4)
O2 Y2 O1 2_664 . 7_654 120.91(5)
O2 Y2 O2 2_664 . 8_565 156.75(5)
O2 Y2 O2 2_664 . 7_654 75.39(5)
O3 Y2 Ba . . 2_665 50.015(5)
O3 Y2 Cu . . . 49.79(5)
O3 Y2 O1 . . 2_664 140.67(4)
O3 Y2 O2 . . . 80.09(5)
O3 Y2 Ba . . . 120.15(5)
O3 Y2 O1 . . 7_654 140.67(4)
O3 Y2 O2 . . 8_565 80.09(5)
O3 Y2 O2 . . 7_654 76.71(5)
Ba Y2 Cu 2_665 . . 64.628(7)
Ba Y2 O1 2_665 . 2_664 90.88(4)
Ba Y2 O2 2_665 . . 54.39(4)
Ba Y2 Ba 2_665 . . 109.768(7)
Ba Y2 O1 2_665 . 7_654 168.85(4)
Ba Y2 O2 2_665 . 8_565 109.45(4)
Ba Y2 O2 2_665 . 7_654 109.53(4)
Cu Y2 O1 . . 2_664 123.32(4)
Cu Y2 O2 . . . 44.83(4)
Cu Y2 Ba . . . 169.940(12)
Cu Y2 O1 . . 7_654 123.32(4)
Cu Y2 O2 . . 8_565 44.83(4)
Cu Y2 O2 . . 7_654 115.46(4)
O1 Y2 O2 2_664 . . 78.92(5)
O1 Y2 Ba 2_664 . . 63.57(4)
O1 Y2 O1 2_664 . 7_654 78.16(5)
O1 Y2 O2 2_664 . 8_565 124.13(5)
O1 Y2 O2 2_664 . 7_654 120.91(5)
O2 Y2 Ba . . . 139.79(4)
O2 Y2 O1 . . 7_654 124.13(5)
O2 Y2 O2 . . 8_565 73.37(5)
O2 Y2 O2 . . 7_654 156.75(5)
Ba Y2 O1 . . 7_654 63.57(4)
Ba Y2 O2 . . 8_565 139.79(4)
Ba Y2 O2 . . 7_654 57.37(4)
O1 Y2 O2 7_654 . 8_565 78.92(5)
O1 Y2 O2 7_654 . 7_654 75.09(5)
O2 Y2 O2 8_565 . 7_654 100.85(5)
Y1 Ba Y2 1_554 2_675 . 52.966(6)
Y1 Ba O3 1_554 2_675 . 38.28(4)
Y1 Ba Y1 1_554 2_675 1_564 100.823(9)
Y1 Ba Y2 1_554 2_675 1_565 125.334(7)
Y1 Ba O3 1_554 2_675 1_565 139.05(4)
Y1 Ba Y2 1_554 2_675 2_675 127.467(7)
Y1 Ba Ba 1_554 2_675 3_465 63.126(6)
Y1 Ba Cu 1_554 2_675 4_656 74.642(6)
Y1 Ba Ba 1_554 2_675 3_475 134.293(7)
Y1 Ba O3 1_554 2_675 4_656 101.24(3)
Y2 Ba O3 . 2_675 . 38.53(4)
Y2 Ba Y1 . 2_675 1_564 125.334(7)
Y2 Ba Y2 . 2_675 1_565 99.992(8)
Y2 Ba O3 . 2_675 1_565 138.49(4)
Y2 Ba Y2 . 2_675 2_675 80.003(7)
Y2 Ba Ba . 2_675 3_465 80.860(7)
Y2 Ba Cu . 2_675 4_656 125.214(7)
Y2 Ba Ba . 2_675 3_475 169.923(8)
Y2 Ba O3 . 2_675 4_656 128.135(10)
O3 Ba Y1 . 2_675 1_564 139.05(4)
O3 Ba Y2 . 2_675 1_565 138.49(4)
O3 Ba O3 . 2_675 1_565 176.05(5)
O3 Ba Y2 . 2_675 2_675 90.84(4)
O3 Ba Ba . 2_675 3_465 43.51(4)
O3 Ba Cu . 2_675 4_656 90.77(4)
O3 Ba Ba . 2_675 3_475 140.05(4)
O3 Ba O3 . 2_675 4_656 91.79(4)
Y1 Ba Y2 1_564 2_675 1_565 52.966(6)
Y1 Ba O3 1_564 2_675 1_565 38.28(4)
Y1 Ba Y2 1_564 2_675 2_675 127.467(7)
Y1 Ba Ba 1_564 2_675 3_465 134.293(7)
Y1 Ba Cu 1_564 2_675 4_656 74.642(6)
Y1 Ba Ba 1_564 2_675 3_475 63.126(6)
Y1 Ba O3 1_564 2_675 4_656 101.24(3)
Y2 Ba O3 1_565 2_675 1_565 38.53(4)
Y2 Ba Y2 1_565 2_675 2_675 80.003(7)
Y2 Ba Ba 1_565 2_675 3_465 169.923(8)
Y2 Ba Cu 1_565 2_675 4_656 125.214(8)
Y2 Ba Ba 1_565 2_675 3_475 80.860(7)
Y2 Ba O3 1_565 2_675 4_656 128.135(10)
O3 Ba Y2 1_565 2_675 2_675 90.84(4)
O3 Ba Ba 1_565 2_675 3_465 140.05(4)
O3 Ba Cu 1_565 2_675 4_656 90.77(4)
O3 Ba Ba 1_565 2_675 3_475 43.51(4)
O3 Ba O3 1_565 2_675 4_656 91.79(4)
Y2 Ba Ba 2_675 2_675 3_465 90.308(6)
Y2 Ba Cu 2_675 2_675 4_656 131.899(8)
Y2 Ba Ba 2_675 2_675 3_475 90.308(6)
Y2 Ba O3 2_675 2_675 4_656 89.53(4)
Ba Ba Cu 3_465 2_675 4_656 60.070(5)
Ba Ba Ba 3_465 2_675 3_475 96.553(8)
Ba Ba O3 3_465 2_675 4_656 48.283(4)
Cu Ba Ba 4_656 2_675 3_475 60.070(6)
Cu Ba O3 4_656 2_675 4_656 42.37(4)
Ba Ba O3 3_475 2_675 4_656 48.283(5)
Y1 Cu O1 1_554 1_554 1_554 52.37(4)
Y1 Cu Y2 1_554 1_554 1_554 166.694(14)
Y1 Cu O2 1_554 1_554 1_554 117.84(4)
Y1 Cu Ba 1_554 1_554 3_464 87.735(10)
Y1 Cu O2 1_554 1_554 8_564 117.84(4)
Y1 Cu O1 1_554 1_554 8_564 52.37(4)
O1 Cu Y2 1_554 1_554 1_554 132.93(4)
O1 Cu O2 1_554 1_554 1_554 90.84(6)
O1 Cu Ba 1_554 1_554 3_464 66.33(4)
O1 Cu O2 1_554 1_554 8_564 166.93(6)
O1 Cu O1 1_554 1_554 8_564 88.23(6)
Y2 Cu O2 1_554 1_554 1_554 54.42(4)
Y2 Cu Ba 1_554 1_554 3_464 105.571(12)
Y2 Cu O2 1_554 1_554 8_564 54.42(4)
Y2 Cu O1 1_554 1_554 8_564 132.93(4)
O2 Cu Ba 1_554 1_554 3_464 124.90(4)
O2 Cu O2 1_554 1_554 8_564 87.14(6)
O2 Cu O1 1_554 1_554 8_564 166.93(6)
Ba Cu O2 3_464 1_554 8_564 124.90(4)
Ba Cu O1 3_464 1_554 8_564 66.33(4)
O2 Cu O1 8_564 1_554 8_564 90.84(6)
Y1 O1 Cu 1_554 1_554 1_554 86.26(5)
Y1 O1 Y2 1_554 1_554 2_664 102.57(5)
Y1 O1 Y1 1_554 1_554 4_646 103.77(5)
Cu O1 Y2 1_554 1_554 2_664 94.23(6)
Cu O1 Y1 1_554 1_554 4_646 161.86(7)
Y2 O1 Y1 2_664 1_554 4_646 98.18(5)
Y1 O2 Y2 1_554 2_664 . 87.87(5)
Y1 O2 Y2 1_554 2_664 2_664 101.62(5)
Y1 O2 Cu 1_554 2_664 2_664 169.47(7)
Y2 O2 Y2 . 2_664 2_664 166.13(7)
Y2 O2 Cu . 2_664 2_664 91.75(5)
Y2 O2 Cu 2_664 2_664 2_664 80.76(5)
Y1 O3 Y2 1_554 . . 91.72(7)
Y1 O3 Ba 1_554 . 2_675 91.29(4)
Y1 O3 Ba 1_554 . 2_665 91.29(4)
Y1 O3 Ba 1_554 . 3_465 106.00(7)
Y2 O3 Ba . . 2_675 91.45(4)
Y2 O3 Ba . . 2_665 91.45(4)
Y2 O3 Ba . . 3_465 162.28(9)
Ba O3 Ba 2_675 . 2_665 176.05(7)
Ba O3 Ba 2_675 . 3_465 88.21(4)
Ba O3 Ba 2_665 . 3_465 88.21(4)

loop_
_geom_bond_atom_site_label_1
_geom_bond_atom_site_label_2
_geom_bond_site_symmetry_1
_geom_bond_site_symmetry_2
_geom_bond_distance
Y1 Y2 1_554 . 3.2846(4)
Y1 Ba 1_554 2_675 3.6717(3)
Y1 Cu 1_554 1_554 2.9801(4)
Y1 O1 1_554 1_554 2.3651(13)
Y1 O2 1_554 2_664 2.3791(14)
Y1 O3 1_554 . 2.2750(18)
Y1 Ba 1_554 2_665 3.6717(3)
Y1 O1 1_554 4_656 2.2964(13)
Y1 O1 1_554 5_666 2.2964(13)
Y1 O1 1_554 8_564 2.3651(13)
Y1 O2 1_554 7_654 2.3791(14)
Y2 Ba . 2_675 3.6939(3)
Y2 O2 . 2_664 2.3549(14)
Y2 O3 . . 2.3018(18)
Y2 Ba . 2_665 3.6939(3)
Y2 Cu . . 2.8230(4)
Y2 O1 . 2_664 2.3087(13)
Y2 O2 . . 2.3260(14)
Y2 Ba . . 3.5321(3)
Y2 O1 . 7_654 2.3087(13)
Y2 O2 . 8_565 2.3260(14)
Y2 O2 . 7_654 2.3549(14)
Ba O3 2_675 . 2.8312(3)
Ba O3 2_675 1_565 2.8312(3)
Ba Ba 2_675 3_465 3.7911(3)
Ba Cu 2_675 4_656 3.2639(4)
Ba Ba 2_675 3_475 3.7911(3)
Ba O3 2_675 4_656 2.6113(18)
Cu O1 1_554 1_554 1.9741(13)
Cu O2 1_554 1_554 2.0162(14)
Cu O2 1_554 8_564 2.0162(14)
Cu O1 1_554 8_564 1.9741(13)

loop_
_geom_contact_atom_site_label_1
_geom_contact_atom_site_label_2
_geom_contact_distance
_geom_contact_site_symmetry_1
_geom_contact_site_symmetry_2
Y1 Y1 5.6591(6) 1_554 1_564
Y1 Y1 3.6678(3) 1_554 4_646
Y1 Y1 3.6678(3) 1_554 4_656
Y1 Y1 5.6591(6) 1_554 1_544
Y1 Y2 3.6469(3) 1_554 2_674
Y1 Y2 3.6469(3) 1_554 2_664
Y1 Y2 3.4801(4) 1_554 3_465
Y1 Y2 5.7640(4) 1_554 1_554
Y1 Ba 5.5839(4) 1_554 2_664
Y1 Ba 6.4853(4) 1_554 4_655
Y1 Ba 4.2173(4) 1_554 .
Y1 Ba 5.5839(4) 1_554 2_674
Y1 Ba 6.4853(4) 1_554 4_645
Y1 Ba 4.3318(4) 1_554 3_464
Y1 Ba 3.9076(3) 1_554 3_465
Y1 Cu 4.2174(4) 1_554 4_646
Y1 Cu 5.5307(5) 1_554 3_465
Y1 Cu 4.3769(4) 1_554 2_664
Y1 Cu 4.3769(4) 1_554 2_674
Y1 Cu 4.2174(4) 1_554 4_656
Y1 Cu 4.4635(5) 1_554 .
Y1 O1 4.8885(13) 1_554 7_654
Y1 O1 4.5636(14) 1_554 4_646
Y1 O1 4.6975(14) 1_554 1_564
Y1 O1 4.8885(13) 1_554 2_664
Y1 O1 4.5636(14) 1_554 5_676
Y1 O1 4.6975(14) 1_554 8_554
Y1 O2 4.7525(13) 1_554 8_565
Y1 O2 4.7525(13) 1_554 .
Y1 O2 4.8051(14) 1_554 4_656
Y1 O2 4.8051(14) 1_554 5_666
Y1 O2 4.3078(13) 1_554 1_554
Y1 O2 4.6247(14) 1_554 7_644
Y1 O2 4.3062(14) 1_554 6_455
Y1 O2 4.3078(13) 1_554 8_564
Y1 O2 4.3062(14) 1_554 3_465
Y1 O2 4.6247(14) 1_554 2_674
Y1 O3 5.0465(15) 1_554 2_664
Y1 O3 4.9028(15) 1_554 4_656
Y1 O3 4.9028(15) 1_554 4_646
Y1 O3 5.1462(15) 1_554 4_655
Y1 O3 5.0465(15) 1_554 2_674
Y1 O3 4.8911(18) 1_554 1_554
Y1 O3 5.1462(15) 1_554 4_645
Y2 Y2 4.6466(4) . 2_674
Y2 Y2 4.6466(4) . 2_665
Y2 Y2 5.6591(6) . 1_565
Y2 Y2 4.6466(4) . 2_664
Y2 Y2 5.6591(6) . 1_545
Y2 Y2 6.1131(4) . 4_746
Y2 Y2 4.6466(4) . 2_675
Y2 Y2 6.1131(4) . 4_756
Y2 Ba 4.1488(4) . 1_556
Y2 Ba 4.8547(4) . 3_465
Y2 Ba 5.1954(3) . 4_745
Y2 Ba 5.1954(3) . 4_755
Y2 Cu 5.3596(5) . 3_566
Y2 Cu 5.0361(5) . 1_554
Y2 Cu 3.1464(3) . 2_664
Y2 Cu 3.1464(3) . 2_674
Y2 O1 4.1828(13) . 3_566
Y2 O1 4.1828(13) . 6_556
Y2 O1 4.4111(13) . 8_565
Y2 O1 4.5698(14) . 7_644
Y2 O1 4.8277(13) . 4_656
Y2 O1 4.8277(13) . 5_666
Y2 O1 4.9456(13) . 1_554
Y2 O1 4.4111(13) . .
Y2 O1 4.9456(13) . 8_564
Y2 O1 4.5698(14) . 2_674
Y2 O2 4.6123(14) . 7_644
Y2 O2 4.6123(14) . 2_674
Y2 O2 4.6592(14) . 8
Y2 O2 4.6592(14) . 1_565
Y2 O3 4.5591(14) . 2_674
Y2 O3 4.5591(14) . 2_664
Y2 O3 4.9470(15) . 2_665
Y2 O3 4.3755(18) . 3_565
Y2 O3 4.9470(15) . 2_675
Ba Ba 5.6591(6) 2_675 2_685
Ba Ba 5.9115(3) 2_675 .
Ba Ba 6.6099(4) 2_675 4_655
Ba Ba 5.9115(3) 2_675 1_566
Ba Ba 6.6099(4) 2_675 4_755
Ba Ba 5.9115(3) 2_675 1_556
Ba Ba 5.6591(6) 2_675 2_665
Ba Ba 5.9115(3) 2_675 1_565
Ba Cu 5.8998(4) 2_675 1_564
Ba Cu 5.8998(4) 2_675 1_554
Ba Cu 3.5606(3) 2_675 .
Ba Cu 3.3676(4) 2_675 2_674
Ba Cu 3.5606(3) 2_675 1_565
Ba O1 5.1088(14) 2_675 8_575
Ba O1 4.5038(13) 2_675 8_564
Ba O1 4.5038(13) 2_675 1_564
Ba O1 4.3859(13) 2_675 2_674
Ba O1 3.0620(13) 2_675 5_676
Ba O1 5.0842(14) 2_675 4_666
Ba O1 3.2476(13) 2_675 8_565
Ba O1 3.0620(13) 2_675 4_656
Ba O1 4.3859(13) 2_675 7_654
Ba O1 5.1088(14) 2_675 .
Ba O1 3.2476(13) 2_675 1_565
Ba O1 5.0842(14) 2_675 5_666
Ba O2 2.9508(13) 2_675 7_654
Ba O2 5.1735(14) 2_675 3_466
Ba O2 3.0084(14) 2_675 8_565
Ba O2 2.9508(13) 2_675 2_674
Ba O2 4.7167(14) 2_675 5_676
Ba O2 5.0005(14) 2_675 2_664
Ba O2 5.5168(13) 2_675 2_675
Ba O2 4.9778(14) 2_675 8_575
Ba O2 4.9778(14) 2_675 .
Ba O2 3.0084(14) 2_675 1_565
Ba O2 5.1735(14) 2_675 6_466
Ba O2 5.5168(13) 2_675 7_655
Ba O2 5.0005(14) 2_675 7_664
Ba O2 4.7167(14) 2_675 4_656
Ba O3 5.1953(18) 2_675 2_674
Ba O3 5.0933(18) 2_675 2_675
Cu Cu 5.0590(4) 1_554 2_674
Cu Cu 5.0590(4) 1_554 2_664
Cu Cu 5.0590(4) 1_554 2_673
Cu Cu 5.0590(4) 1_554 2_663
Cu O1 4.4927(13) 1_554 5_666
Cu O1 4.5232(13) 1_554 2_663
Cu O1 4.5232(13) 1_554 7_653
Cu O1 4.5133(14) 1_554 8_554
Cu O1 4.4927(13) 1_554 4_656
Cu O1 4.5133(14) 1_554 1_564
Cu O2 4.3851(14) 1_554 7_653
Cu O2 3.4953(14) 1_554 7_654
Cu O2 4.5125(14) 1_554 8_554
Cu O2 4.3851(14) 1_554 2_663
Cu O2 4.5125(14) 1_554 1_564
Cu O2 3.4953(14) 1_554 2_664
Cu O3 4.3296(14) 1_554 2_664
Cu O3 4.3492(14) 1_554 4_655
Cu O3 4.3492(14) 1_554 4_645
Cu O3 4.3296(14) 1_554 2_674
Cu O3 2.2084(18) 1_554 1_554
O1 O1 2.7483(19) 1_554 8_564
O1 O1 4.0350(19) 1_554 4_646
O1 O1 2.8778(18) 1_554 5_666
O1 O1 4.0350(19) 1_554 4_656
O1 O1 2.9108(19) 1_554 8_554
O1 O2 4.0945(19) 1_554 7_644
O1 O2 3.5976(18) 1_554 6_455
O1 O2 4.0731(19) 1_554 7_654
O1 O2 2.8422(18) 1_554 1_554
O1 O2 3.9644(19) 1_554 8_564
O1 O2 2.9454(18) 1_554 2_664
O1 O2 4.0572(19) 1_554 8_554
O1 O3 4.342(3) 1_554 2_664
O1 O3 3.285(3) 1_554 1_554
O1 O3 3.097(2) 1_554 4_645
O2 O2 3.6079(18) 2_664 .
O2 O2 2.779(2) 2_664 7_644
O2 O2 3.6079(18) 2_664 1_554
O2 O2 2.880(2) 2_664 7_654
O2 O3 2.977(2) 2_664 2_664
O2 O3 2.890(2) 2_664 .
O3 O3 3.9112(17) . 4_656
O3 O3 3.9112(17) . 4_646
